data_8100047
loop_
_publ_author_name
'N\"oth, Heinrich'
'Beck, Wolfgang'
'Dialer, H.'
'Habereder, T.'

_publ_section_title
;
Crystal structure of (2R,2'R,5R,5'R)-1,1'-bis[1-(2-tert-butyl-1-carboxy-
tert-butyl-3-methyl-4-oxo-imidazolidine-5-yl)-1-methyl]ferrocene, 
Fe(C~21~H~33~N~2~O~3~)~2~
;
_journal_issue 2
_journal_name_full 'Zeitschrift f\"ur Kristallographie - New Crystal Structures'
_journal_page_first 132
_journal_page_last 134
_journal_volume 219
_journal_year 2004
_chemical_formula_sum 'C42 H66 Fe N4 O6'
_chemical_formula_weight 778.84
_space_group_IT_number 19
_symmetry_cell_setting orthorhombic
_symmetry_space_group_name_Hall 'P 2ac 2ab'
_symmetry_space_group_name_H-M 'P 21 21 21'
_cell_angle_alpha 90.00
_cell_angle_beta 90.00
_cell_angle_gamma 90.00
_cell_formula_units_Z 4
_cell_length_a 10.7723(9)
_cell_length_b 11.7128(8)
_cell_length_c 33.392(3)
_cell_measurement_temperature 193
_cell_volume 4213.2(6)
_diffrn_ambient_temperature 193
_exptl_crystal_density_diffrn 1.228
_cod_depositor_comments
;
The following automatic conversions were performed:
'_symmetry_cell_setting' value 'Orthorhombic' changed to 'orthorhombic'
according to '/home/saulius/struct/CIF-dictionaries/cif_core.dic'
dictionary named 'cif_core.dic' version 2.4.1 from 2010-06-29.

Automatic conversion script
Id: cif_fix_enum 1527 2010-12-29 10:47:43Z saulius 
;
_cod_database_code 8100047

loop_
_symmetry_equiv_pos_as_xyz
'x, y, z'
'-x+1/2, -y, z+1/2'
'-x, y+1/2, -z+1/2'
'x+1/2, -y+1/2, -z'

loop_
_atom_site_label
_atom_site_type_symbol
_atom_site_fract_x
_atom_site_fract_y
_atom_site_fract_z
_atom_site_U_iso_or_equiv
_atom_site_adp_type
_atom_site_occupancy
_atom_site_symmetry_multiplicity
_atom_site_Wyckoff_symbol
_atom_site_calc_flag
_atom_site_refinement_flags
_atom_site_disorder_assembly
_atom_site_disorder_group
Fe1 Fe 0.80089(7) 0.73962(7) 0.14564(2) 0.0318(2) Uani 1 4 a d . . .
O1 O 1.1141(4) 0.6956(3) 0.03139(12) 0.0409(12) Uani 1 4 a d . . .
O2 O 0.8652(3) 0.3264(3) 0.03309(11) 0.0297(10) Uani 1 4 a d . . .
O3 O 0.6795(4) 0.4080(3) 0.01828(12) 0.0432(11) Uani 1 4 a d . . .
O4 O 0.8644(4) 1.0049(4) 0.27119(13) 0.0452(12) Uani 1 4 a d . . .
O5 O 0.4251(3) 0.7330(4) 0.26245(11) 0.0336(9) Uani 1 4 a d . . .
O6 O 0.3906(3) 0.9076(3) 0.23509(11) 0.0290(10) Uani 1 4 a d . . .
N1 N 0.8562(4) 0.5156(4) 0.02291(13) 0.0238(11) Uani 1 4 a d . . .
N2 N 0.9227(4) 0.6872(4) 0.00225(14) 0.0295(13) Uani 1 4 a d . . .
N3 N 0.5730(4) 0.8708(4) 0.26582(14) 0.0283(12) Uani 1 4 a d . . .
N4 N 0.7592(4) 0.8511(4) 0.29555(14) 0.0310(12) Uani 1 4 a d . . .
C1 C 0.8287(9) 0.8542(6) 0.1008(2) 0.066(3) Uani 1 4 a d . . .
H1A H 0.8336 0.9329 0.1043 0.080 Uiso 1 4 a calc R . .
C2 C 0.7206(8) 0.7904(7) 0.0932(2) 0.065(2) Uani 1 4 a d . . .
H2A H 0.6409 0.8199 0.0902 0.078 Uiso 1 4 a calc R . .
C3 C 0.7532(6) 0.6752(6) 0.09079(19) 0.0444(19) Uani 1 4 a d . . .
H3A H 0.6980 0.6154 0.0865 0.053 Uiso 1 4 a calc R . .
C4 C 0.8823(6) 0.6633(6) 0.09581(17) 0.0316(16) Uani 1 4 a d . . .
C5 C 0.9280(7) 0.7761(6) 0.10233(17) 0.0435(17) Uani 1 4 a d . . .
H5A H 1.0106 0.7952 0.1069 0.052 Uiso 1 4 a calc R . .
C6 C 0.9571(5) 0.5552(5) 0.09043(16) 0.0267(15) Uani 1 4 a d . . .
C7 C 0.8920(5) 0.4542(5) 0.10986(16) 0.0344(16) Uani 1 4 a d . . .
H7A H 0.8876 0.4658 0.1383 0.041 Uiso 1 4 a calc R . .
H7B H 0.9377 0.3856 0.1044 0.041 Uiso 1 4 a calc R . .
H7C H 0.8096 0.4473 0.0992 0.041 Uiso 1 4 a calc R . .
C8 C 1.0867(5) 0.5637(5) 0.10890(18) 0.0384(16) Uani 1 4 a d . . .
H8A H 1.0796 0.5710 0.1374 0.046 Uiso 1 4 a calc R . .
H8B H 1.1287 0.6294 0.0983 0.046 Uiso 1 4 a calc R . .
H8C H 1.1332 0.4961 0.1026 0.046 Uiso 1 4 a calc R . .
C9 C 0.9728(5) 0.5340(5) 0.04404(17) 0.0284(15) Uani 1 4 a d . . .
H9A H 1.0316 0.4719 0.0388 0.034 Uiso 1 4 a calc R . .
C10 C 1.0161(6) 0.6449(5) 0.02495(17) 0.0322(15) Uani 1 4 a d . . .
C11 C 0.8264(5) 0.6041(4) -0.00697(16) 0.0265(14) Uani 1 4 a d . . .
H11A H 0.7441 0.6365 -0.0018 0.032 Uiso 1 4 a calc R . .
C12 C 0.9160(6) 0.8088(5) -0.0068(2) 0.0455(18) Uani 1 4 a d . . .
H12A H 0.9675 0.8253 -0.0296 0.055 Uiso 1 4 a calc R . .
H12B H 0.9445 0.8518 0.0158 0.055 Uiso 1 4 a calc R . .
H12C H 0.8317 0.8293 -0.0127 0.055 Uiso 1 4 a calc R . .
C13 C 0.7896(6) 0.4155(5) 0.02408(15) 0.0289(14) Uani 1 4 a d . . .
C14 C 0.8170(6) 0.2077(5) 0.03626(17) 0.0328(15) Uani 1 4 a d . . .
C15 C 0.7212(6) 0.1991(5) 0.06913(19) 0.0467(18) Uani 1 4 a d . . .
H15A H 0.6509 0.2458 0.0625 0.056 Uiso 1 4 a calc R . .
H15B H 0.7567 0.2250 0.0939 0.056 Uiso 1 4 a calc R . .
H15C H 0.6952 0.1211 0.0719 0.056 Uiso 1 4 a calc R . .
C16 C 0.7634(7) 0.1713(6) -0.0041(2) 0.062(2) Uani 1 4 a d . . .
H16A H 0.6911 0.2162 -0.0100 0.074 Uiso 1 4 a calc R . .
H16B H 0.7410 0.0920 -0.0031 0.074 Uiso 1 4 a calc R . .
H16C H 0.8244 0.1828 -0.0247 0.074 Uiso 1 4 a calc R . .
C17 C 0.9312(6) 0.1411(5) 0.0463(2) 0.0488(19) Uani 1 4 a d . . .
H17A H 0.9116 0.0612 0.0470 0.059 Uiso 1 4 a calc R . .
H17B H 0.9617 0.1647 0.0720 0.059 Uiso 1 4 a calc R . .
H17C H 0.9936 0.1548 0.0264 0.059 Uiso 1 4 a calc R . .
C18 C 0.8358(5) 0.5618(5) -0.05140(16) 0.0319(15) Uani 1 4 a d . . .
C19 C 0.8446(6) 0.6632(5) -0.07921(17) 0.0464(18) Uani 1 4 a d . . .
H19A H 0.7732 0.7112 -0.0756 0.056 Uiso 1 4 a calc R . .
H19B H 0.8478 0.6370 -0.1064 0.056 Uiso 1 4 a calc R . .
H19C H 0.9185 0.7058 -0.0732 0.056 Uiso 1 4 a calc R . .
C20 C 0.7187(6) 0.4955(6) -0.06417(19) 0.058(2) Uani 1 4 a d . . .
H20A H 0.6462 0.5393 -0.0575 0.070 Uiso 1 4 a calc R . .
H20B H 0.7160 0.4236 -0.0504 0.070 Uiso 1 4 a calc R . .
H20C H 0.7208 0.4825 -0.0925 0.070 Uiso 1 4 a calc R . .
C21 C 0.9497(6) 0.4876(5) -0.05688(18) 0.0422(17) Uani 1 4 a d . . .
H21A H 0.9544 0.4625 -0.0842 0.051 Uiso 1 4 a calc R . .
H21B H 0.9442 0.4224 -0.0395 0.051 Uiso 1 4 a calc R . .
H21C H 1.0227 0.5309 -0.0504 0.051 Uiso 1 4 a calc R . .
C22 C 0.7385(5) 0.8252(5) 0.19571(16) 0.0263(15) Uani 1 4 a d . . .
C23 C 0.8630(5) 0.7888(6) 0.20082(17) 0.0338(16) Uani 1 4 a d . . .
H23A H 0.9301 0.8367 0.2059 0.041 Uiso 1 4 a calc R . .
C24 C 0.8697(7) 0.6693(6) 0.19707(17) 0.0440(19) Uani 1 4 a d . . .
H24A H 0.9411 0.6250 0.1991 0.053 Uiso 1 4 a calc R . .
C25 C 0.7484(7) 0.6288(6) 0.18975(19) 0.0452(19) Uani 1 4 a d . . .
H25A H 0.7254 0.5530 0.1859 0.054 Uiso 1 4 a calc R . .
C26 C 0.6683(6) 0.7246(5) 0.18927(17) 0.0403(16) Uani 1 4 a d . . .
H26A H 0.5829 0.7219 0.1853 0.048 Uiso 1 4 a calc R . .
C27 C 0.6864(5) 0.9440(5) 0.20120(16) 0.0275(14) Uani 1 4 a d . . .
C28 C 0.7808(5) 1.0365(5) 0.18950(17) 0.0397(17) Uani 1 4 a d . . .
H28A H 0.7939 1.0347 0.1611 0.048 Uiso 1 4 a calc R . .
H28B H 0.8579 1.0225 0.2030 0.048 Uiso 1 4 a calc R . .
H28C H 0.7494 1.1101 0.1971 0.048 Uiso 1 4 a calc R . .
C29 C 0.5733(5) 0.9646(5) 0.17410(17) 0.0377(16) Uani 1 4 a d . . .
H29A H 0.6001 0.9702 0.1467 0.045 Uiso 1 4 a calc R . .
H29B H 0.5330 1.0343 0.1818 0.045 Uiso 1 4 a calc R . .
H29C H 0.5163 0.9021 0.1768 0.045 Uiso 1 4 a calc R . .
C30 C 0.6517(5) 0.9590(5) 0.24737(16) 0.0289(15) Uani 1 4 a d . . .
H30A H 0.6158 1.0347 0.2519 0.035 Uiso 1 4 a calc R . .
C31 C 0.7710(5) 0.9445(5) 0.27268(17) 0.0305(15) Uani 1 4 a d . . .
C32 C 0.6316(5) 0.8148(5) 0.30048(16) 0.0290(14) Uani 1 4 a d . . .
H32A H 0.6254 0.7316 0.2980 0.035 Uiso 1 4 a calc R . .
C33 C 0.8672(5) 0.8012(6) 0.31497(19) 0.0482(19) Uani 1 4 a d . . .
H33A H 0.8863 0.8435 0.3388 0.058 Uiso 1 4 a calc R . .
H33B H 0.9368 0.8039 0.2970 0.058 Uiso 1 4 a calc R . .
H33C H 0.8499 0.7232 0.3219 0.058 Uiso 1 4 a calc R . .
C34 C 0.4587(5) 0.8281(6) 0.25440(17) 0.0314(16) Uani 1 4 a d . . .
C35 C 0.2632(5) 0.8757(5) 0.22139(18) 0.0336(15) Uani 1 4 a d . . .
C36 C 0.1796(5) 0.8522(6) 0.25678(18) 0.0423(17) Uani 1 4 a d . . .
H36A H 0.1790 0.9174 0.2742 0.051 Uiso 1 4 a calc R . .
H36B H 0.2099 0.7869 0.2712 0.051 Uiso 1 4 a calc R . .
H36C H 0.0968 0.8374 0.2475 0.051 Uiso 1 4 a calc R . .
C37 C 0.2249(6) 0.9865(6) 0.2002(2) 0.0514(19) Uani 1 4 a d . . .
H37A H 0.2283 1.0489 0.2188 0.062 Uiso 1 4 a calc R . .
H37B H 0.1418 0.9789 0.1901 0.062 Uiso 1 4 a calc R . .
H37C H 0.2806 1.0011 0.1783 0.062 Uiso 1 4 a calc R . .
C38 C 0.2672(5) 0.7769(5) 0.19173(16) 0.0451(18) Uani 1 4 a d . . .
H38A H 0.2839 0.7071 0.2058 0.054 Uiso 1 4 a calc R . .
H38B H 0.3316 0.7903 0.1724 0.054 Uiso 1 4 a calc R . .
H38C H 0.1887 0.7711 0.1783 0.054 Uiso 1 4 a calc R . .
C39 C 0.5766(5) 0.8547(5) 0.34128(16) 0.0321(15) Uani 1 4 a d . . .
C40 C 0.5964(6) 0.9827(5) 0.34745(18) 0.0468(18) Uani 1 4 a d . . .
H40A H 0.6838 0.9987 0.3486 0.056 Uiso 1 4 a calc R . .
H40B H 0.5579 1.0060 0.3721 0.056 Uiso 1 4 a calc R . .
H40C H 0.5600 1.0239 0.3255 0.056 Uiso 1 4 a calc R . .
C41 C 0.6388(7) 0.7890(6) 0.37591(18) 0.060(2) Uani 1 4 a d . . .
H41A H 0.7224 0.8158 0.3793 0.072 Uiso 1 4 a calc R . .
H41B H 0.6399 0.7090 0.3698 0.072 Uiso 1 4 a calc R . .
H41C H 0.5930 0.8015 0.4002 0.072 Uiso 1 4 a calc R . .
C42 C 0.4376(5) 0.8300(6) 0.34388(17) 0.0437(18) Uani 1 4 a d . . .
H42A H 0.3941 0.8765 0.3248 0.052 Uiso 1 4 a calc R . .
H42B H 0.4085 0.8472 0.3704 0.052 Uiso 1 4 a calc R . .
H42C H 0.4229 0.7509 0.3381 0.052 Uiso 1 4 a calc R . .

loop_
_atom_site_aniso_label
_atom_site_aniso_U_11
_atom_site_aniso_U_22
_atom_site_aniso_U_33
_atom_site_aniso_U_23
_atom_site_aniso_U_13
_atom_site_aniso_U_12
Fe1 0.0366(4) 0.0330(6) 0.0256(4) 0.0006(5) 0.0000(4) 0.0062(5)
O1 0.029(2) 0.047(3) 0.047(3) 0.003(2) 0.000(2) -0.012(2)
O2 0.031(2) 0.020(2) 0.038(2) 0.0004(19) 0.0021(19) -0.0018(19)
O3 0.029(3) 0.045(3) 0.056(3) -0.001(2) -0.009(2) -0.006(2)
O4 0.036(2) 0.048(3) 0.052(3) -0.006(2) 0.001(2) -0.017(2)
O5 0.033(2) 0.025(3) 0.042(2) 0.006(2) -0.0027(18) -0.004(2)
O6 0.029(2) 0.024(2) 0.034(2) 0.008(2) -0.0058(18) -0.0028(19)
N1 0.025(3) 0.021(3) 0.026(3) 0.001(2) -0.002(2) -0.002(2)
N2 0.034(3) 0.024(3) 0.031(3) 0.008(2) -0.003(2) 0.003(3)
N3 0.027(3) 0.023(3) 0.035(3) 0.007(2) 0.001(2) -0.005(2)
N4 0.026(3) 0.030(3) 0.037(3) 0.003(3) 0.000(2) -0.001(2)
C1 0.125(8) 0.037(5) 0.037(4) 0.011(4) 0.020(5) 0.030(6)
C2 0.071(6) 0.091(7) 0.032(4) -0.007(4) -0.007(4) 0.051(5)
C3 0.044(4) 0.052(5) 0.038(4) -0.015(4) -0.013(3) 0.025(4)
C4 0.042(4) 0.033(4) 0.021(3) 0.003(3) 0.002(3) 0.000(3)
C5 0.061(4) 0.036(5) 0.034(4) 0.000(3) 0.012(3) -0.008(4)
C6 0.025(3) 0.026(4) 0.029(3) 0.001(3) -0.006(3) 0.002(3)
C7 0.042(4) 0.040(4) 0.021(3) 0.001(3) -0.001(3) 0.003(3)
C8 0.029(3) 0.045(4) 0.041(4) -0.002(3) -0.005(3) 0.003(3)
C9 0.025(3) 0.030(4) 0.030(3) -0.006(3) -0.001(3) -0.002(3)
C10 0.037(4) 0.036(4) 0.023(3) -0.001(3) 0.006(3) 0.004(3)
C11 0.026(3) 0.026(4) 0.028(3) 0.001(3) 0.003(3) 0.002(3)
C12 0.053(4) 0.036(5) 0.048(4) 0.012(3) -0.001(3) 0.003(4)
C13 0.033(4) 0.035(4) 0.019(3) 0.003(3) 0.004(3) 0.006(4)
C14 0.040(4) 0.021(4) 0.037(3) -0.004(3) 0.011(3) -0.012(3)
C15 0.045(4) 0.041(4) 0.055(4) 0.006(3) 0.012(3) -0.011(3)
C16 0.096(6) 0.041(5) 0.049(5) -0.013(4) -0.004(4) -0.011(4)
C17 0.045(4) 0.031(4) 0.071(5) 0.004(4) 0.012(4) 0.005(3)
C18 0.036(4) 0.037(4) 0.023(3) 0.002(3) 0.001(3) 0.003(3)
C19 0.066(5) 0.048(4) 0.026(3) 0.001(3) 0.004(3) 0.020(4)
C20 0.050(4) 0.092(6) 0.034(4) -0.013(4) 0.001(3) -0.010(4)
C21 0.054(4) 0.039(4) 0.033(4) -0.002(3) 0.010(3) -0.001(3)
C22 0.034(4) 0.022(4) 0.022(3) -0.001(3) 0.003(3) -0.001(3)
C23 0.033(4) 0.035(5) 0.033(4) -0.002(3) -0.001(3) 0.009(3)
C24 0.062(5) 0.052(5) 0.018(3) 0.013(3) 0.001(3) 0.026(4)
C25 0.064(5) 0.028(4) 0.044(4) 0.006(3) 0.014(4) 0.000(4)
C26 0.041(4) 0.039(4) 0.041(4) -0.003(3) 0.008(3) 0.000(4)
C27 0.030(3) 0.025(4) 0.028(3) -0.001(3) 0.006(3) -0.002(3)
C28 0.049(4) 0.034(4) 0.035(4) 0.000(3) 0.010(3) 0.002(3)
C29 0.046(4) 0.038(4) 0.029(4) 0.007(3) -0.001(3) 0.005(3)
C30 0.029(3) 0.020(4) 0.038(4) -0.002(3) 0.004(3) 0.001(3)
C31 0.025(3) 0.037(4) 0.030(3) -0.010(3) 0.003(3) 0.000(3)
C32 0.031(3) 0.019(4) 0.036(4) 0.004(3) -0.004(3) -0.001(3)
C33 0.034(4) 0.057(5) 0.054(4) -0.003(4) -0.016(3) 0.001(3)
C34 0.036(4) 0.034(5) 0.025(4) 0.000(3) 0.006(3) -0.003(3)
C35 0.030(3) 0.035(4) 0.036(4) 0.005(3) -0.009(3) -0.001(3)
C36 0.027(3) 0.051(5) 0.048(4) -0.005(3) -0.001(3) 0.001(3)
C37 0.042(4) 0.051(5) 0.062(5) 0.011(4) -0.010(4) 0.000(4)
C38 0.049(4) 0.054(5) 0.032(3) -0.003(4) -0.008(3) -0.007(4)
C39 0.037(3) 0.038(4) 0.022(3) 0.000(3) 0.003(3) -0.007(3)
C40 0.057(4) 0.053(5) 0.031(4) -0.008(4) 0.006(3) -0.010(4)
C41 0.065(5) 0.080(6) 0.035(4) 0.014(4) -0.001(3) 0.005(4)
C42 0.042(4) 0.058(5) 0.031(4) -0.002(3) 0.005(3) -0.009(3)

loop_
_geom_bond_atom_site_label_1
_geom_bond_atom_site_label_2
_geom_bond_distance
_geom_bond_site_symmetry_2
_geom_bond_publ_flag
Fe1 C1 2.032(7) . ?
Fe1 C5 2.037(6) . ?
Fe1 C2 2.042(7) . ?
Fe1 C23 2.043(6) . ?
Fe1 C25 2.043(7) . ?
Fe1 C24 2.044(6) . ?
Fe1 C3 2.047(6) . ?
Fe1 C26 2.048(6) . ?
Fe1 C22 2.062(6) . ?
Fe1 C4 2.083(6) . ?
O1 C10 1.230(7) . ?
O2 C13 1.358(6) . ?
O2 C14 1.488(6) . ?
O3 C13 1.204(7) . ?
O4 C31 1.231(6) . ?
O5 C34 1.202(7) . ?
O6 C34 1.349(7) . ?
O6 C35 1.495(6) . ?
N1 C13 1.375(7) . ?
N1 C9 1.456(6) . ?
N1 C11 1.474(6) . ?
N2 C10 1.354(7) . ?
N2 C11 1.455(7) . ?
N2 C12 1.457(6) . ?
N3 C34 1.382(7) . ?
N3 C32 1.473(7) . ?
N3 C30 1.471(7) . ?
N4 C31 1.340(7) . ?
N4 C32 1.448(7) . ?
N4 C33 1.455(7) . ?
C1 C2 1.408(11) . ?
C1 C5 1.408(9) . ?
C2 C3 1.397(9) . ?
C3 C4 1.408(8) . ?
C4 C5 1.427(8) . ?
C4 C6 1.511(8) . ?
C6 C7 1.521(8) . ?
C6 C8 1.530(7) . ?
C6 C9 1.578(8) . ?
C9 C10 1.521(8) . ?
C11 C18 1.568(7) . ?
C14 C17 1.495(8) . ?
C14 C15 1.509(7) . ?
C14 C16 1.528(8) . ?
C18 C19 1.511(8) . ?
C18 C21 1.515(8) . ?
C18 C20 1.541(8) . ?
C22 C23 1.417(7) . ?
C22 C26 1.417(8) . ?
C22 C27 1.512(8) . ?
C23 C24 1.408(8) . ?
C24 C25 1.411(9) . ?
C25 C26 1.416(8) . ?
C27 C29 1.537(8) . ?
C27 C28 1.536(7) . ?
C27 C30 1.596(7) . ?
C30 C31 1.547(7) . ?
C32 C39 1.558(7) . ?
C35 C36 1.511(8) . ?
C35 C38 1.524(8) . ?
C35 C37 1.536(8) . ?
C39 C42 1.527(8) . ?
C39 C40 1.528(8) . ?
C39 C41 1.542(8) . ?
